data_4128289
loop_
_publ_author_name
'Neate, Peter G. N.'
'Greenhalgh, Mark D.'
'Brennessel, William W.'
'Thomas, Stephen P.'
'Neidig, Michael L.'

_publ_section_title
;
 Mechanism of the Bis(imino)pyridine-Iron-Catalyzed Hydromagnesiation of
 Styrene Derivatives.
;
_journal_issue 25
_journal_name_full 'Journal of the American Chemical Society'
_journal_page_first 10099
_journal_page_last 10108
_journal_paper_doi 10.1021/jacs.9b04869
_journal_volume 141
_journal_year 2019
_chemical_formula_moiety 'C32 H32 Fe, C20 H40 Br0.69 Cl0.31 Mg O5, 3(C4 H8 O)'
_chemical_formula_sum 'C64 H96 Br0.69 Cl0.31 Fe Mg O8'
_chemical_formula_weight 1139.69
_space_group_crystal_system triclinic
_space_group_IT_number 2
_space_group_name_Hall '-P 1'
_space_group_name_H-M_alt 'P -1'
_symmetry_space_group_name_Hall '-P 1'
_symmetry_space_group_name_H-M 'P -1'
_atom_sites_solution_hydrogens geom
_atom_sites_solution_primary dual
_atom_sites_solution_secondary difmap
_audit_creation_date 2018-07-30
_audit_creation_method
;
Olex2 1.2-ac3
(compiled 2017.08.10 svn.r3458 for OlexSys, GUI svn.r5381)
;
_cell_angle_alpha 72.3390(10)
_cell_angle_beta 80.7430(10)
_cell_angle_gamma 74.6990(10)
_cell_formula_units_Z 2
_cell_length_a 11.94400(10)
_cell_length_b 13.0469(2)
_cell_length_c 21.0494(2)
_cell_measurement_reflns_used 23238
_cell_measurement_temperature 100.00(10)
_cell_measurement_theta_max 76.7850
_cell_measurement_theta_min 2.3080
_cell_volume 3003.11(6)
_computing_cell_refinement 'CrysAlisPro 1.171.39.46 (Rigaku OD, 2018)'
_computing_data_collection 'CrysAlisPro 1.171.39.46 (Rigaku OD, 2018)'
_computing_data_reduction 'CrysAlisPro 1.171.39.46 (Rigaku OD, 2018)'
_computing_molecular_graphics 'Olex2 (Dolomanov et al., 2009)'
_computing_publication_material 'Olex2 (Dolomanov et al., 2009)'
_computing_structure_refinement 'ShelXL (Sheldrick, 2015b)'
_computing_structure_solution 'ShelXT (Sheldrick, 2015a)'
_diffrn_ambient_environment N~2~
_diffrn_ambient_temperature 100.00(10)
_diffrn_detector 'CCD plate'
_diffrn_detector_type HyPix
_diffrn_measured_fraction_theta_full 0.998
_diffrn_measured_fraction_theta_max 0.981
_diffrn_measurement_details
;
List of Runs (angles in degrees, time in seconds):

  # Type    Start    End  Width  t~exp~   \w     \q     \k     \f   Frames
--------------------------------------------------------------------------
  1  \w    -51.00  24.00   0.50    0.58    --  -49.62  19.00  30.00  150
  2  \w     43.00  70.00   0.50    0.58    --   49.62-129.00  18.00   54
  3  \w     54.00  81.00   0.50    2.33    --  105.75-129.00  18.00   54
  4  \w     71.00 107.00   0.50    2.33    --  105.75 -94.00  60.00   72
  5  \w     92.00 127.00   0.50    2.33    --  105.75 -77.00  30.00   70
  6  \w     87.00 116.00   0.50    2.33    --  105.75-125.00  60.00   58
  7  \w     74.00  99.00   0.50    2.33    --  105.75 -94.00 150.00   50
  8  \w     54.00  89.00   0.50    2.33    --  105.75 -45.00  60.00   70
  9  \w     53.00  90.00   0.50    2.33    --  105.75 -45.00  30.00   74
 10  \w     34.00  71.00   0.50    2.33    --  105.75 -30.00 -60.00   74
 11  \w     41.00  67.00   0.50    2.33    --  105.75 -45.00-120.00   52
 12  \w     39.00  72.00   0.50    2.33    --  105.75 -30.00-120.00   66
 13  \w     41.00  72.00   0.50    2.33    --  105.75 -30.00-150.00   62
 14  \w     35.00  82.00   0.50    2.33    --  105.75 -15.00-120.00   94
 15  \w    103.00 146.00   0.50    2.33    --  105.75  15.00-120.00   86
 16  \w    137.00 163.00   0.50    2.33    --  105.75  15.00-180.00   52
 17  \w    101.00 127.00   0.50    2.33    --  105.75  15.00-180.00   52
 18  \w     98.00 136.00   0.50    2.33    --  105.75  45.00 -90.00   76
 19  \w     84.00 131.00   0.50    2.33    --  105.75 140.00 -95.00   94
 20  \w    114.00 140.00   0.50    2.33    --  105.75 129.00  91.00   52
 21  \w    145.00 171.00   0.50    2.33    --  105.75 125.00 150.00   52
 22  \w     40.00  72.00   0.50    2.33    --  105.75 -30.00  30.00   64
 23  \w     34.00  64.00   0.50    2.33    --  105.75 -30.00  60.00   60
 24  \w     34.00  72.00   0.50    2.33    --  105.75 -30.00   0.00   76
 25  \w     36.00  77.00   0.50    2.33    --  105.75 -15.00   0.00   82
 26  \w     54.00 109.00   0.50    2.33    --  105.75 -94.00 -60.00  110
 27  \w     76.00 101.00   0.50    2.33    --  105.75-125.00 -60.00   50
 28  \w     63.00  89.00   0.50    2.33    --  105.75-125.00 -90.00   52
 29  \w     60.00 107.00   0.50    2.33    --  105.75 -94.00-150.00   94
 30  \w     84.00 128.00   0.50    2.33    --  105.75-140.00-154.00   88
 31  \w     54.00 100.00   0.50    2.33    --  105.75 -94.00-180.00   92
 32  \w     40.00  97.00   0.50    0.58    --   49.62-140.00-154.00  114
 33  \w     35.00 122.00   0.50    2.33    --  105.75-131.00 -38.99  174
 34  \w     39.00  64.00   0.50    2.33    --  105.75-125.00 -60.00   50
 35  \w     42.00  88.00   0.50    2.33    --  105.75 -94.00   0.00   92
 36  \w     33.00  69.00   0.50    2.33    --  105.75 -15.00  60.00   72
 37  \w     35.00  71.00   0.50    2.33    --  105.75 -30.00 120.00   72
 38  \w     54.00  86.00   0.50    2.33    --  105.75 -45.00 150.00   64
 39  \w     34.00  69.00   0.50    2.33    --  105.75 -94.00 150.00   70
 40  \w     40.00 116.00   0.50    2.33    --  105.75-125.00  90.00  152
 41  \w     36.00  72.00   0.50    2.33    --  105.75 -94.00 -30.00   72
 42  \w     33.00  82.00   0.50    2.33    --  105.75 -15.00 -60.00   98
 43  \w     41.00  82.00   0.50    2.33    --  105.75-125.00  60.00   82
 44  \w     34.00 120.00   0.50    2.33    --  105.75 -61.00 150.00  172
 45  \w     33.00  82.00   0.50    2.33    --  105.75 -15.00 150.00   98
 46  \w    -21.00  57.00   0.50    0.58    --   49.62 -38.00   0.00  156
 47  \w    -84.00 -59.00   0.50    2.33    --  -84.25 140.00 -95.00   50
 48  \w    -91.00 -64.00   0.50    0.58    --  -49.62 140.00 -95.00   54
 49  \w    -82.00 -52.00   0.50    2.33    --  -84.25 129.00  91.00   60
 50  \w    -93.00 -49.00   0.50    0.58    --  -49.62 129.00  91.00   88
 51  \w   -121.00 -43.00   0.50    0.58    --  -49.62 -38.00-150.00  156
 52  \w   -105.00 -61.00   0.50    0.58    --  -49.62-140.00-154.00   88
 53  \w   -116.00 -91.00   0.50    2.33    --  -84.25-140.00-154.00   50
 54  \w   -109.00 -77.00   0.50    0.58    --  -49.62-125.00-180.00   64
 55  \w   -115.00 -88.00   0.50    0.58    --  -49.62-125.00 -30.00   54
 56  \w   -117.00 -73.00   0.50    0.58    --  -49.62-129.00  18.00   88
 57  \w   -136.00-111.00   0.50    2.33    --  -84.25-129.00  18.00   50
;
_diffrn_measurement_device 'four-circle diffractometer'
_diffrn_measurement_device_type 'XtaLAB Synergy, Dualflex, HyPix'
_diffrn_measurement_method '\w scans'
_diffrn_orient_matrix_type 'CrysAlisPro convention (1999,Acta A55,543-557)'
_diffrn_orient_matrix_UB_11 0.0915261000
_diffrn_orient_matrix_UB_12 0.0606832000
_diffrn_orient_matrix_UB_13 -0.0443492000
_diffrn_orient_matrix_UB_21 -0.0536401000
_diffrn_orient_matrix_UB_22 0.0049680000
_diffrn_orient_matrix_UB_23 -0.0630135000
_diffrn_orient_matrix_UB_31 -0.0822598000
_diffrn_orient_matrix_UB_32 0.1117878000
_diffrn_orient_matrix_UB_33 0.0028090000
_diffrn_radiation_monochromator mirror
_diffrn_radiation_probe x-ray
_diffrn_radiation_type CuK\a
_diffrn_radiation_wavelength 1.54184
_diffrn_reflns_av_R_equivalents 0.0425
_diffrn_reflns_av_unetI/netI 0.0362
_diffrn_reflns_Laue_measured_fraction_full 0.998
_diffrn_reflns_Laue_measured_fraction_max 0.981
_diffrn_reflns_limit_h_max 14
_diffrn_reflns_limit_h_min -15
_diffrn_reflns_limit_k_max 16
_diffrn_reflns_limit_k_min -14
_diffrn_reflns_limit_l_max 26
_diffrn_reflns_limit_l_min -26
_diffrn_reflns_number 52439
_diffrn_reflns_point_group_measured_fraction_full 0.998
_diffrn_reflns_point_group_measured_fraction_max 0.981
_diffrn_reflns_theta_full 74.504
_diffrn_reflns_theta_max 77.714
_diffrn_reflns_theta_min 3.652
_diffrn_source 'micro-focus sealed X-ray tube'
_diffrn_source_type 'PhotonJet (Cu) X-ray Source'
_exptl_absorpt_coefficient_mu 3.192
_exptl_absorpt_correction_T_max 1.00000
_exptl_absorpt_correction_T_min 0.77574
_exptl_absorpt_correction_type multi-scan
_exptl_absorpt_process_details
;
CrysAlisPro 1.171.39.46 (Rigaku Oxford Diffraction, 2018)
Empirical absorption correction using spherical harmonics,
 implemented in SCALE3 ABSPACK scaling algorithm.
;
_exptl_crystal_colour red-black
_exptl_crystal_colour_primary red
_exptl_crystal_density_diffrn 1.260
_exptl_crystal_description plate
_exptl_crystal_F_000 1223
_exptl_crystal_size_max 0.215
_exptl_crystal_size_mid 0.108
_exptl_crystal_size_min 0.048
_refine_diff_density_max 0.846
_refine_diff_density_min -0.699
_refine_diff_density_rms 0.073
_refine_ls_extinction_coef 0.00113(19)
_refine_ls_extinction_expression Fc^*^=kFc[1+0.001xFc^2^\l^3^/sin(2\q)]^-1/4^
_refine_ls_extinction_method 'SHELXL-2018/3 (Sheldrick 2018)'
_refine_ls_goodness_of_fit_ref 1.079
_refine_ls_hydrogen_treatment constr
_refine_ls_matrix_type full
_refine_ls_number_parameters 757
_refine_ls_number_reflns 12578
_refine_ls_number_restraints 160
_refine_ls_restrained_S_all 1.084
_refine_ls_R_factor_all 0.0635
_refine_ls_R_factor_gt 0.0564
_refine_ls_shift/su_max 0.000
_refine_ls_shift/su_mean 0.000
_refine_ls_structure_factor_coef Fsqd
_refine_ls_weighting_details 'w=1/[\s^2^(Fo^2^)+(0.1014P)^2^+1.1144P] where P=(Fo^2^+2Fc^2^)/3'
_refine_ls_weighting_scheme calc
_refine_ls_wR_factor_gt 0.1597
_refine_ls_wR_factor_ref 0.1662
_reflns_Friedel_coverage 0.000
_reflns_number_gt 10793
_reflns_number_total 12578
_reflns_threshold_expression 'I > 2\s(I)'
_cod_data_source_file ja9b04869_si_004.cif
_cod_data_source_block neipn25
_cod_database_code 4128289
_shelx_shelxl_version_number 2018/3
_chemical_oxdiff_formula MgBrClO8C32H64FeC32H30
_shelx_space_group_comment
;
The symmetry employed for this shelxl refinement is uniquely defined
by the following loop, which should always be used as a source of
symmetry information in preference to the above space-group names.
They are only intended as comments.
;
_shelx_estimated_absorpt_t_max 0.862
_shelx_estimated_absorpt_t_min 0.547
_reflns_odcompleteness_completeness 99.78
_reflns_odcompleteness_iscentric 1
_reflns_odcompleteness_theta 74.33
_olex2_refinement_description
;
1. Fixed Uiso
 At 1.2 times of:
  All C(H) groups, All C(H,H) groups, All C(H,H,H,H) groups
 At 1.5 times of:
  All C(H,H,H) groups
2. Shared sites
{Br1, Cl1}
3. Restrained distances
 Fe1-C26 \\sim Fe1-C26'
 with sigma of 0.01
 O3-C44 \\sim O3-C44' \\sim O4-C45 \\sim O4-C45'
 with sigma of 0.01
 C42-C43 \\sim C42-C43' \\sim C43-C44 \\sim C43'-C44' \\sim C45-C46 \\sim
C45'-C46' \\sim C46-C47 ~
 C46'-C47
 with sigma of 0.01
4. Restrained planarity
 C29, C32, C27, C28, C30, C31
 with sigma of 0.02
 C29', C32', C27', C28', C30', C31'
 with sigma of 0.02
5. Uiso/Uaniso restraints and constraints
O7 \\sim C57 \\sim C58 \\sim C59 \\sim C60: within 2A with sigma of 0.02 and
sigma for terminal atoms of 0.04
Uanis(C26) = Uanis(C26')
Uanis(C27) = Uanis(C27')
Uanis(C28) = Uanis(C28')
Uanis(C29) = Uanis(C29')
Uanis(C30) = Uanis(C30')
Uanis(C31) = Uanis(C31')
Uanis(C32) = Uanis(C32')
Uanis(Br1) = Uanis(Cl1)
Uanis(C45) = Uanis(C45')
Uanis(C46) = Uanis(C46')
Uanis(C43) = Uanis(C43')
Uanis(C44) = Uanis(C44')
Uanis(O7) = Uanis(O7')
Uanis(C57) = Uanis(C57')
Uanis(C58) = Uanis(C58')
Uanis(C59) = Uanis(C59')
Uanis(C60) = Uanis(C60')
Uanis(O8) = Uanis(O8')
Uanis(C61) = Uanis(C61')
Uanis(C62) = Uanis(C62')
Uanis(C63) = Uanis(C63')
Uanis(C64) = Uanis(C64')
6. Same fragment restrains
{C32, C31, C30, C29, C28, C27} sigma for 1-2: 0.02, 1-3: 0.04
as
{C27, C28, C29, C30, C31, C32}
{C25, C26, C27, C28, C29, C30, C31, C32} sigma for 1-2: 0.02, 1-3: 0.04
as
{C25', C26', C27', C28', C29', C30', C31', C32'}
{O7, C60, C59, C58, C57} sigma for 1-2: 0.02, 1-3: 0.04
as
{O7, C57, C58, C59, C60}
{O8, C64, C63, C62, C61} sigma for 1-2: 0.02, 1-3: 0.04
as
{O8, C61, C62, C63, C64}
{O7', C60', C59', C58', C57'} sigma for 1-2: 0.02, 1-3: 0.04
{O7, C57, C58, C59, C60} sigma for 1-2: 0.02, 1-3: 0.04
as
{O7', C57', C58', C59', C60'}
{O8, C61, C62, C63, C64} sigma for 1-2: 0.02, 1-3: 0.04
{O8', C64', C63', C62', C61'} sigma for 1-2: 0.02, 1-3: 0.04
as
{O8', C61', C62', C63', C64'}
7. Others
 Sof(C25')=Sof(H25D)=Sof(H25E)=Sof(H25F)=Sof(C26')=Sof(H26')=Sof(C27')=
 Sof(C28')=Sof(H28')=Sof(C29')=Sof(H29')=Sof(C30')=Sof(H30')=Sof(C31')=
 Sof(H31')=Sof(C32')=Sof(H32')=1-FVAR(1)
 Sof(C25)=Sof(H25A)=Sof(H25B)=Sof(H25C)=Sof(C26)=Sof(H26)=Sof(C27)=Sof(C28)=
 Sof(H28)=Sof(C29)=Sof(H29)=Sof(C30)=Sof(H30)=Sof(C31)=Sof(H31)=Sof(C32)=
 Sof(H32)=FVAR(1)
 Sof(Cl1)=1-FVAR(2)
 Sof(Br1)=FVAR(2)
 Sof(H42C)=Sof(H42D)=Sof(C43')=Sof(H43C)=Sof(H43D)=Sof(C44')=Sof(H44C)=
 Sof(H44D)=1-FVAR(3)
 Sof(H42A)=Sof(H42B)=Sof(C43)=Sof(H43A)=Sof(H43B)=Sof(C44)=Sof(H44A)=Sof(H44B)=
 FVAR(3)
 Sof(C45')=Sof(H45C)=Sof(H45D)=Sof(C46')=Sof(H46C)=Sof(H46D)=Sof(H47C)=
 Sof(H47D)=1-FVAR(4)
 Sof(C45)=Sof(H45A)=Sof(H45B)=Sof(C46)=Sof(H46A)=Sof(H46B)=Sof(H47A)=Sof(H47B)=
 FVAR(4)
 Sof(O7')=Sof(C57')=Sof(H57C)=Sof(H57D)=Sof(C58')=Sof(H58C)=Sof(H58D)=
 Sof(C59')=Sof(H59C)=Sof(H59D)=Sof(C60')=Sof(H60C)=Sof(H60D)=1-FVAR(5)
 Sof(O7)=Sof(C57)=Sof(H57A)=Sof(H57B)=Sof(C58)=Sof(H58A)=Sof(H58B)=Sof(C59)=
 Sof(H59A)=Sof(H59B)=Sof(C60)=Sof(H60A)=Sof(H60B)=FVAR(5)
 Sof(O8')=Sof(C61')=Sof(H61C)=Sof(H61D)=Sof(C62')=Sof(H62C)=Sof(H62D)=
 Sof(C63')=Sof(H63C)=Sof(H63D)=Sof(C64')=Sof(H64C)=Sof(H64D)=1-FVAR(6)
 Sof(O8)=Sof(C61)=Sof(H61A)=Sof(H61B)=Sof(C62)=Sof(H62A)=Sof(H62B)=Sof(C63)=
 Sof(H63A)=Sof(H63B)=Sof(C64)=Sof(H64A)=Sof(H64B)=FVAR(6)
8.a Ternary CH refined with riding coordinates:
 C2(H2), C10(H10), C18(H18), C26(H26), C26'(H26')
8.b Secondary CH2 refined with riding coordinates:
 C1(H1A,H1B), C9(H9A,H9B), C33(H33A,H33B), C34(H34A,H34B), C35(H35A,H35B),
 C36(H36A,H36B), C37(H37A,H37B), C38(H38A,H38B), C39(H39A,H39B), C40(H40A,H40B),
  C41(H41A,H41B), C42(H42A,H42B), C42(H42C,H42D), C43(H43A,H43B), C44(H44A,
 H44B), C43'(H43C,H43D), C44'(H44C,H44D), C45(H45A,H45B), C46(H46A,H46B),
 C45'(H45C,H45D), C46'(H46C,H46D), C47(H47A,H47B), C47(H47C,H47D), C48(H48A,
 H48B), C49(H49A,H49B), C50(H50A,H50B), C51(H51A,H51B), C52(H52A,H52B),
 C53(H53A,H53B), C54(H54A,H54B), C55(H55A,H55B), C56(H56A,H56B), C57(H57A,H57B),
  C58(H58A,H58B), C59(H59A,H59B), C60(H60A,H60B), C61(H61A,H61B), C62(H62A,
 H62B), C63(H63A,H63B), C64(H64A,H64B), C57'(H57C,H57D), C58'(H58C,H58D),
 C59'(H59C,H59D), C60'(H60C,H60D), C61'(H61C,H61D), C62'(H62C,H62D), C63'(H63C,
 H63D), C64'(H64C,H64D)
8.c Aromatic/amide H refined with riding coordinates:
 C4(H4), C5(H5), C6(H6), C7(H7), C8(H8), C12(H12), C13(H13), C14(H14),
 C15(H15), C16(H16), C17(H17), C20(H20), C21(H21), C22(H22), C23(H23), C24(H24),
  C28(H28), C29(H29), C30(H30), C31(H31), C32(H32), C28'(H28'), C29'(H29'),
 C30'(H30'), C31'(H31'), C32'(H32')
8.d Idealised Me refined as rotating group:
 C25(H25A,H25B,H25C), C25'(H25D,H25E,H25F)
;
_olex2_submission_original_sample_id neipn25
_olex2_submission_special_instructions 'No special instructions were received'
_oxdiff_exptl_absorpt_empirical_details
;
Empirical correction (ABSPACK) includes:
- Absorption correction using spherical harmonics
- Frame scaling
;
_oxdiff_exptl_absorpt_empirical_full_max 1.366
_oxdiff_exptl_absorpt_empirical_full_min 0.779

loop_
_space_group_symop_operation_xyz
'x, y, z'
'-x, -y, -z'

loop_
_atom_site_label
_atom_site_type_symbol
_atom_site_fract_x
_atom_site_fract_y
_atom_site_fract_z
_atom_site_U_iso_or_equiv
_atom_site_adp_type
_atom_site_occupancy
_atom_site_site_symmetry_order
_atom_site_calc_flag
_atom_site_refinement_flags_posn
_atom_site_refinement_flags_adp
_atom_site_refinement_flags_occupancy
_atom_site_disorder_assembly
_atom_site_disorder_group
Fe1 Fe 0.31724(3) 0.15448(3) 0.15468(2) 0.03913(13) Uani 1 1 d D . . . .
C1 C 0.4070(2) -0.0085(2) 0.17022(15) 0.0453(6) Uani 1 1 d . . . . .
H1A H 0.396905 -0.045504 0.138658 0.054 Uiso 1 1 calc R . . . .
H1B H 0.487487 -0.024237 0.179945 0.054 Uiso 1 1 calc R . . . .
C2 C 0.3238(2) -0.01084(19) 0.22555(14) 0.0415(5) Uani 1 1 d . . . . .
H2 H 0.356375 -0.020806 0.267454 0.050 Uiso 1 1 calc R . . . .
C3 C 0.2189(2) -0.05268(19) 0.23495(13) 0.0405(5) Uani 1 1 d . . . . .
C4 C 0.1859(2) -0.0926(2) 0.18712(14) 0.0431(6) Uani 1 1 d . . . . .
H4 H 0.232409 -0.092099 0.147165 0.052 Uiso 1 1 calc R . . . .
C5 C 0.0861(3) -0.1323(2) 0.19830(16) 0.0493(6) Uani 1 1 d . . . . .
H5 H 0.066431 -0.157711 0.165749 0.059 Uiso 1 1 calc R . . . .
C6 C 0.0154(3) -0.1349(2) 0.25692(17) 0.0522(7) Uani 1 1 d . . . . .
H6 H -0.051172 -0.162612 0.264335 0.063 Uiso 1 1 calc R . . . .
C7 C 0.0448(3) -0.0955(2) 0.30506(16) 0.0500(6) Uani 1 1 d . . . . .
H7 H -0.002779 -0.096075 0.344697 0.060 Uiso 1 1 calc R . . . .
C8 C 0.1445(2) -0.0554(2) 0.29410(14) 0.0442(6) Uani 1 1 d . . . . .
H8 H 0.162911 -0.029507 0.326800 0.053 Uiso 1 1 calc R . . . .
C9 C 0.1405(2) 0.1949(2) 0.14359(14) 0.0443(6) Uani 1 1 d . . . . .
H9A H 0.113909 0.259018 0.107021 0.053 Uiso 1 1 calc R . . . .
H9B H 0.106360 0.133595 0.146797 0.053 Uiso 1 1 calc R . . . .
C10 C 0.1450(2) 0.2164(2) 0.20403(14) 0.0397(5) Uani 1 1 d . . . . .
H10 H 0.120170 0.161796 0.243562 0.048 Uiso 1 1 calc R . . . .
C11 C 0.1259(2) 0.3267(2) 0.21350(14) 0.0389(5) Uani 1 1 d . . . . .
C12 C 0.1189(2) 0.4234(2) 0.15996(14) 0.0425(5) Uani 1 1 d . . . . .
H12 H 0.126894 0.418463 0.116231 0.051 Uiso 1 1 calc R . . . .
C13 C 0.1001(2) 0.5261(2) 0.17166(16) 0.0478(6) Uani 1 1 d . . . . .
H13 H 0.096295 0.588958 0.135601 0.057 Uiso 1 1 calc R . . . .
C14 C 0.0870(2) 0.5361(2) 0.23597(17) 0.0502(7) Uani 1 1 d . . . . .
H14 H 0.074405 0.605219 0.243324 0.060 Uiso 1 1 calc R . . . .
C15 C 0.0929(2) 0.4420(2) 0.28956(16) 0.0492(6) Uani 1 1 d . . . . .
H15 H 0.083833 0.447750 0.333150 0.059 Uiso 1 1 calc R . . . .
C16 C 0.1125(2) 0.3391(2) 0.27800(14) 0.0428(5) Uani 1 1 d . . . . .
H16 H 0.116709 0.276637 0.314364 0.051 Uiso 1 1 calc R . . . .
C17 C 0.4009(2) 0.2696(2) 0.16103(16) 0.0488(6) Uani 1 1 d . . . . .
H17 H 0.425048 0.332792 0.134942 0.059 Uiso 1 1 calc R . . . .
C18 C 0.4015(2) 0.2000(2) 0.22631(14) 0.0409(5) Uani 1 1 d . . . . .
H18 H 0.346385 0.231983 0.258887 0.049 Uiso 1 1 calc R . . . .
C19 C 0.5041(2) 0.1200(2) 0.25484(14) 0.0412(5) Uani 1 1 d . . . . .
C20 C 0.6128(2) 0.0989(2) 0.21805(15) 0.0477(6) Uani 1 1 d . . . . .
H20 H 0.621002 0.136981 0.173015 0.057 Uiso 1 1 calc R . . . .
C21 C 0.7083(2) 0.0225(2) 0.24746(16) 0.0513(6) Uani 1 1 d . . . . .
H21 H 0.779127 0.010321 0.221897 0.062 Uiso 1 1 calc R . . . .
C22 C 0.6993(3) -0.0356(2) 0.31415(16) 0.0509(7) Uani 1 1 d . . . . .
H22 H 0.763403 -0.086745 0.333686 0.061 Uiso 1 1 calc R . . . .
C23 C 0.5925(3) -0.0163(2) 0.35166(15) 0.0491(6) Uani 1 1 d . . . . .
H23 H 0.585033 -0.054584 0.396698 0.059 Uiso 1 1 calc R . . . .
C24 C 0.4974(2) 0.0596(2) 0.32218(15) 0.0462(6) Uani 1 1 d . . . . .
H24 H 0.426719 0.070775 0.348000 0.055 Uiso 1 1 calc R . . . .
C25 C 0.4855(4) 0.1473(4) 0.0290(2) 0.0523(12) Uani 0.694(7) 1 d D . P A 1
H25A H 0.525966 0.189647 0.043436 0.078 Uiso 0.694(7) 1 calc GR . P A 1
H25B H 0.499014 0.160729 -0.018732 0.078 Uiso 0.694(7) 1 calc GR . P A 1
H25C H 0.513592 0.070097 0.050033 0.078 Uiso 0.694(7) 1 calc GR . P A 1
C26 C 0.3556(4) 0.1811(4) 0.04836(19) 0.0434(11) Uani 0.694(7) 1 d D . P A 1
H26 H 0.318051 0.133232 0.035224 0.052 Uiso 0.694(7) 1 calc R . P A 1
C27 C 0.3011(5) 0.2973(4) 0.0131(4) 0.0441(14) Uani 0.694(7) 1 d D . P A 1
C28 C 0.3535(7) 0.3862(5) 0.0046(4) 0.0515(14) Uani 0.694(7) 1 d D . P A 1
H28 H 0.427666 0.371832 0.018344 0.062 Uiso 0.694(7) 1 calc R . P A 1
C29 C 0.2964(8) 0.4954(5) -0.0240(4) 0.0543(13) Uani 0.694(7) 1 d D . P A 1
H29 H 0.332511 0.552480 -0.028319 0.065 Uiso 0.694(7) 1 calc R . P A 1
C30 C 0.1867(10) 0.5193(9) -0.0458(6) 0.0582(14) Uani 0.694(7) 1 d D . P A 1
H30 H 0.148576 0.592079 -0.064302 0.070 Uiso 0.694(7) 1 calc R . P A 1
C31 C 0.1344(9) 0.4335(10) -0.0399(7) 0.0581(16) Uani 0.694(7) 1 d D . P A 1
H31 H 0.061700 0.448459 -0.055521 0.070 Uiso 0.694(7) 1 calc R . P A 1
C32 C 0.1903(6) 0.3248(8) -0.0105(5) 0.0501(16) Uani 0.694(7) 1 d D . P A 1
H32 H 0.153181 0.268546 -0.006351 0.060 Uiso 0.694(7) 1 calc R . P A 1
C25' C 0.3887(11) 0.1168(8) 0.0158(5) 0.061(3) Uani 0.306(7) 1 d D . P A 2
H25D H 0.452771 0.054795 0.028860 0.091 Uiso 0.306(7) 1 calc GR . P A 2
H25E H 0.397645 0.148603 -0.031773 0.091 Uiso 0.306(7) 1 calc GR . P A 2
H25F H 0.316980 0.092629 0.027708 0.091 Uiso 0.306(7) 1 calc GR . P A 2
C26' C 0.3867(11) 0.2027(9) 0.0513(4) 0.0434(11) Uani 0.306(7) 1 d D . P A 2
H26' H 0.467729 0.205803 0.051509 0.052 Uiso 0.306(7) 1 calc R . P A 2
C27' C 0.3235(15) 0.3163(11) 0.0135(9) 0.0441(14) Uani 0.306(7) 1 d D . P A 2
C28' C 0.3521(17) 0.4121(13) 0.0144(9) 0.0515(14) Uani 0.306(7) 1 d D . P A 2
H28' H 0.419644 0.405849 0.033222 0.062 Uiso 0.306(7) 1 calc R . P A 2
C29' C 0.285(2) 0.5168(13) -0.0116(9) 0.0543(13) Uani 0.306(7) 1 d D . P A 2
H29' H 0.306910 0.578820 -0.009679 0.065 Uiso 0.306(7) 1 calc R . P A 2
C30' C 0.184(2) 0.529(2) -0.0403(14) 0.0582(14) Uani 0.306(7) 1 d D . P A 2
H30' H 0.137362 0.598424 -0.057685 0.070 Uiso 0.306(7) 1 calc R . P A 2
C31' C 0.154(2) 0.434(2) -0.0426(16) 0.0581(16) Uani 0.306(7) 1 d D . P A 2
H31' H 0.086604 0.441592 -0.062275 0.070 Uiso 0.306(7) 1 calc R . P A 2
C32' C 0.2205(15) 0.328(2) -0.0163(13) 0.0501(16) Uani 0.306(7) 1 d D . P A 2
H32' H 0.197838 0.266446 -0.018259 0.060 Uiso 0.306(7) 1 calc R . P A 2
Br1 Br 0.70292(3) 0.49514(3) 0.40183(2) 0.04914(15) Uani 0.691(3) 1 d . . P B 1
Cl1 Cl 0.70292(3) 0.49514(3) 0.40183(2) 0.04914(15) Uani 0.309(3) 1 d . . P B 2
Mg1 Mg 0.57938(7) 0.53305(6) 0.30504(4) 0.03759(19) Uani 1 1 d . . . . .
O1 O 0.47609(15) 0.56498(14) 0.22393(9) 0.0405(4) Uani 1 1 d . . . . .
C33 C 0.3700(2) 0.6516(2) 0.20857(16) 0.0468(6) Uani 1 1 d . . . . .
H33A H 0.376114 0.718697 0.217236 0.056 Uiso 1 1 calc R . . . .
H33B H 0.302606 0.627847 0.235399 0.056 Uiso 1 1 calc R . . . .
C34 C 0.3598(3) 0.6704(2) 0.13528(16) 0.0522(7) Uani 1 1 d . . . . .
H34A H 0.408044 0.719315 0.107451 0.063 Uiso 1 1 calc R . . . .
H34B H 0.279733 0.700675 0.124318 0.063 Uiso 1 1 calc R . . . .
C35 C 0.4041(3) 0.5539(2) 0.12766(16) 0.0517(7) Uani 1 1 d . . . . .
H35A H 0.344072 0.512142 0.142775 0.062 Uiso 1 1 calc R . . . .
H35B H 0.431417 0.554962 0.081552 0.062 Uiso 1 1 calc R . . . .
C36 C 0.5038(2) 0.5064(2) 0.17242(14) 0.0461(6) Uani 1 1 d . . . . .
H36A H 0.510644 0.427817 0.192473 0.055 Uiso 1 1 calc R . . . .
H36B H 0.576849 0.517650 0.146809 0.055 Uiso 1 1 calc R . . . .
O2 O 0.69177(15) 0.40404(13) 0.27137(9) 0.0412(4) Uani 1 1 d . . . . .
C37 C 0.7897(2) 0.4149(2) 0.22081(14) 0.0426(5) Uani 1 1 d . . . . .
H37A H 0.849129 0.438000 0.236052 0.051 Uiso 1 1 calc R . . . .
H37B H 0.764675 0.467992 0.179272 0.051 Uiso 1 1 calc R . . . .
C38 C 0.8345(2) 0.3003(2) 0.21193(15) 0.0471(6) Uani 1 1 d . . . . .
H38A H 0.913915 0.289750 0.191393 0.056 Uiso 1 1 calc R . . . .
H38B H 0.785248 0.284367 0.185434 0.056 Uiso 1 1 calc R . . . .
C39 C 0.8275(2) 0.2306(2) 0.28421(16) 0.0508(7) Uani 1 1 d . . . . .
H39A H 0.892263 0.229672 0.307034 0.061 Uiso 1 1 calc R . . . .
H39B H 0.826211 0.155281 0.287016 0.061 Uiso 1 1 calc R . . . .
C40 C 0.7124(3) 0.2904(2) 0.31298(16) 0.0500(6) Uani 1 1 d . . . . .
H40A H 0.649780 0.256750 0.311530 0.060 Uiso 1 1 calc R . . . .
H40B H 0.717213 0.287512 0.359075 0.060 Uiso 1 1 calc R . . . .
O3 O 0.47332(15) 0.42105(14) 0.36061(9) 0.0407(4) Uani 1 1 d D . . . .
C41 C 0.3957(2) 0.3796(2) 0.33319(15) 0.0456(6) Uani 1 1 d . . . . .
H41A H 0.439493 0.336151 0.303442 0.055 Uiso 1 1 calc R . . . .
H41B H 0.338936 0.440362 0.308286 0.055 Uiso 1 1 calc R . . . .
C42 C 0.3357(3) 0.3088(3) 0.39240(16) 0.0548(7) Uani 1 1 d D . . . .
H42A H 0.264283 0.352153 0.409123 0.066 Uiso 0.874(6) 1 calc R . P C 1
H42B H 0.317957 0.248576 0.380846 0.066 Uiso 0.874(6) 1 calc R . P C 1
H42C H 0.254076 0.320331 0.386204 0.066 Uiso 0.126(6) 1 calc R . P C 2
H42D H 0.372521 0.231114 0.398464 0.066 Uiso 0.126(6) 1 calc R . P C 2
C43 C 0.4246(3) 0.2667(3) 0.44236(18) 0.0553(9) Uani 0.874(6) 1 d D . P C 1
H43A H 0.483919 0.204699 0.433278 0.066 Uiso 0.874(6) 1 calc R . P C 1
H43B H 0.388784 0.244551 0.487624 0.066 Uiso 0.874(6) 1 calc R . P C 1
C44 C 0.4744(4) 0.3660(4) 0.43177(16) 0.0537(13) Uani 0.874(6) 1 d D . P C 1
H44A H 0.427151 0.414731 0.457643 0.064 Uiso 0.874(6) 1 calc R . P C 1
H44B H 0.553317 0.343448 0.445064 0.064 Uiso 0.874(6) 1 calc R . P C 1
C43' C 0.349(2) 0.346(2) 0.4518(8) 0.0553(9) Uani 0.126(6) 1 d D . P C 2
H43C H 0.279940 0.400566 0.460484 0.066 Uiso 0.126(6) 1 calc R . P C 2
H43D H 0.358721 0.283275 0.491402 0.066 Uiso 0.126(6) 1 calc R . P C 2
C44' C 0.455(3) 0.394(4) 0.4338(5) 0.0537(13) Uani 0.126(6) 1 d D . P C 2
H44C H 0.441283 0.459928 0.448840 0.064 Uiso 0.126(6) 1 calc R . P C 2
H44D H 0.521767 0.340967 0.454023 0.064 Uiso 0.126(6) 1 calc R . P C 2
O4 O 0.45941(15) 0.66323(15) 0.33385(11) 0.0465(4) Uani 1 1 d D . . . .
C45 C 0.3394(3) 0.6706(3) 0.35999(17) 0.0438(7) Uani 0.815(6) 1 d D . P D 1
H45A H 0.319491 0.599296 0.371656 0.053 Uiso 0.815(6) 1 calc R . P D 1
H45B H 0.287333 0.723573 0.328102 0.053 Uiso 0.815(6) 1 calc R . P D 1
C46 C 0.3344(5) 0.7090(5) 0.4213(4) 0.0547(11) Uani 0.815(6) 1 d D . P D 1
H46A H 0.364568 0.647797 0.458591 0.066 Uiso 0.815(6) 1 calc R . P D 1
H46B H 0.255231 0.743668 0.434388 0.066 Uiso 0.815(6) 1 calc R . P D 1
C45' C 0.3895(11) 0.6285(11) 0.3992(5) 0.0438(7) Uani 0.185(6) 1 d D . P D 2
H45C H 0.441474 0.583484 0.433306 0.053 Uiso 0.185(6) 1 calc R . P D 2
H45D H 0.338998 0.584174 0.394739 0.053 Uiso 0.185(6) 1 calc R . P D 2
C46' C 0.3168(19) 0.728(2) 0.420(2) 0.0547(11) Uani 0.185(6) 1 d D . P D 2
H46C H 0.293928 0.711951 0.467887 0.066 Uiso 0.185(6) 1 calc R . P D 2
H46D H 0.248875 0.764162 0.395209 0.066 Uiso 0.185(6) 1 calc R . P D 2
C47 C 0.4115(3) 0.7922(2) 0.39924(14) 0.0495(6) Uani 1 1 d D . . . .
H47A H 0.365897 0.866576 0.382125 0.059 Uiso 0.815(6) 1 calc R . P D 1
H47B H 0.452369 0.790180 0.436029 0.059 Uiso 0.815(6) 1 calc R . P D 1
H47C H 0.453163 0.781238 0.437584 0.059 Uiso 0.185(6) 1 calc R . P D 2
H47D H 0.376770 0.870415 0.383160 0.059 Uiso 0.185(6) 1 calc R . P D 2
C48 C 0.4963(3) 0.7542(2) 0.34442(15) 0.0458(6) Uani 1 1 d . . . . .
H48A H 0.494363 0.814207 0.303557 0.055 Uiso 1 1 calc R . . . .
H48B H 0.575057 0.729835 0.357962 0.055 Uiso 1 1 calc R . . . .
O5 O 0.66958(15) 0.65001(14) 0.23884(9) 0.0405(4) Uani 1 1 d . . . . .
C49 C 0.7788(2) 0.6700(2) 0.24951(16) 0.0473(6) Uani 1 1 d . . . . .
H49A H 0.833564 0.600894 0.266988 0.057 Uiso 1 1 calc R . . . .
H49B H 0.765509 0.714687 0.280538 0.057 Uiso 1 1 calc R . . . .
C50 C 0.8237(2) 0.7306(2) 0.18101(16) 0.0492(6) Uani 1 1 d . . . . .
H50A H 0.863089 0.680031 0.154597 0.059 Uiso 1 1 calc R . . . .
H50B H 0.876284 0.774062 0.183913 0.059 Uiso 1 1 calc R . . . .
C51 C 0.7110(3) 0.8043(2) 0.15208(17) 0.0524(7) Uani 1 1 d . . . . .
H51A H 0.684207 0.868543 0.169278 0.063 Uiso 1 1 calc R . . . .
H51B H 0.720588 0.828358 0.103580 0.063 Uiso 1 1 calc R . . . .
C52 C 0.6287(2) 0.7275(2) 0.17655(15) 0.0458(6) Uani 1 1 d . . . . .
H52A H 0.549710 0.768794 0.184221 0.055 Uiso 1 1 calc R . . . .
H52B H 0.629670 0.688510 0.143820 0.055 Uiso 1 1 calc R . . . .
O6 O 0.1114(3) 0.8404(2) 0.04245(13) 0.0785(7) Uani 1 1 d . . . . .
C53 C 0.1774(4) 0.9199(4) 0.0091(2) 0.0751(10) Uani 1 1 d . . . . .
H53A H 0.259202 0.889245 0.016101 0.090 Uiso 1 1 calc R . . . .
H53B H 0.150924 0.984401 0.026015 0.090 Uiso 1 1 calc R . . . .
C54 C 0.1603(3) 0.9509(3) -0.06395(17) 0.0605(8) Uani 1 1 d . . . . .
H54A H 0.229983 0.967517 -0.091537 0.073 Uiso 1 1 calc R . . . .
H54B H 0.095363 1.013956 -0.075640 0.073 Uiso 1 1 calc R . . . .
C55 C 0.1350(5) 0.8477(3) -0.0714(2) 0.0805(11) Uani 1 1 d . . . . .
H55A H 0.083088 0.865198 -0.106129 0.097 Uiso 1 1 calc R . . . .
H55B H 0.206052 0.796369 -0.081319 0.097 Uiso 1 1 calc R . . . .
C56 C 0.0778(7) 0.8024(4) -0.0039(2) 0.109(2) Uani 1 1 d . . . . .
H56A H -0.006229 0.825190 -0.004818 0.131 Uiso 1 1 calc R . . . .
H56B H 0.099678 0.722314 0.008443 0.131 Uiso 1 1 calc R . . . .
O7 O 0.144(4) 0.951(3) 0.4588(12) 0.1004(10) Uani 0.598(9) 1 d D U P E 1
C57 C 0.185(4) 1.052(3) 0.4393(14) 0.102(3) Uani 0.598(9) 1 d D U P E 1
H57A H 0.121057 1.114941 0.442223 0.122 Uiso 0.598(9) 1 calc R . P E 1
H57B H 0.220928 1.065380 0.393695 0.122 Uiso 0.598(9) 1 calc R . P E 1
C58 C 0.273(3) 1.035(2) 0.4877(11) 0.088(2) Uani 0.598(9) 1 d D U P E 1
H58A H 0.351255 1.030469 0.465256 0.105 Uiso 0.598(9) 1 calc R . P E 1
H58B H 0.254784 1.095272 0.508699 0.105 Uiso 0.598(9) 1 calc R . P E 1
C59 C 0.2628(7) 0.9275(6) 0.5386(4) 0.0724(16) Uani 0.598(9) 1 d D U P E 1
H59A H 0.323830 0.866761 0.529282 0.087 Uiso 0.598(9) 1 calc R . P E 1
H59B H 0.266886 0.930822 0.583554 0.087 Uiso 0.598(9) 1 calc R . P E 1
C60 C 0.1451(9) 0.9150(13) 0.5303(7) 0.096(3) Uani 0.598(9) 1 d D U P E 1
H60A H 0.138402 0.838823 0.548016 0.116 Uiso 0.598(9) 1 calc R . P E 1
H60B H 0.083152 0.961451 0.551789 0.116 Uiso 0.598(9) 1 calc R . P E 1
O8 O -0.0886(4) 0.6724(4) 0.5081(2) 0.0645(8) Uani 0.528(4) 1 d D . P F 1
C61 C -0.1417(17) 0.682(2) 0.4499(11) 0.072(2) Uani 0.528(4) 1 d D . P F 1
H61A H -0.170812 0.758659 0.427013 0.087 Uiso 0.528(4) 1 calc R . P F 1
H61B H -0.206501 0.645519 0.462375 0.087 Uiso 0.528(4) 1 calc R . P F 1
C62 C -0.051(2) 0.627(4) 0.405(2) 0.074(3) Uani 0.528(4) 1 d D . P F 1
H62A H -0.056367 0.669751 0.358729 0.089 Uiso 0.528(4) 1 calc R . P F 1
H62B H -0.059309 0.553137 0.409705 0.089 Uiso 0.528(4) 1 calc R . P F 1
C63 C 0.0630(18) 0.624(4) 0.429(2) 0.069(2) Uani 0.528(4) 1 d D . P F 1
H63A H 0.110403 0.663407 0.393156 0.083 Uiso 0.528(4) 1 calc R . P F 1
H63B H 0.106380 0.547864 0.444934 0.083 Uiso 0.528(4) 1 calc R . P F 1
C64 C 0.0297(8) 0.6789(10) 0.4862(6) 0.074(2) Uani 0.528(4) 1 d D . P F 1
H64A H 0.079581 0.640214 0.522275 0.089 Uiso 0.528(4) 1 calc R . P F 1
H64B H 0.036266 0.755276 0.470436 0.089 Uiso 0.528(4) 1 calc R . P F 1
O7' O 0.146(6) 0.951(5) 0.4614(18) 0.1004(10) Uani 0.402(9) 1 d D . P E 2
C57' C 0.196(6) 1.047(5) 0.442(2) 0.102(3) Uani 0.402(9) 1 d D . P E 2
H57C H 0.136044 1.113069 0.443592 0.122 Uiso 0.402(9) 1 calc R . P E 2
H57D H 0.234899 1.056752 0.397264 0.122 Uiso 0.402(9) 1 calc R . P E 2
C58' C 0.282(4) 1.022(4) 0.4933(16) 0.088(2) Uani 0.402(9) 1 d D . P E 2
H58C H 0.295344 1.089237 0.498920 0.105 Uiso 0.402(9) 1 calc R . P E 2
H58D H 0.356052 0.975306 0.482441 0.105 Uiso 0.402(9) 1 calc R . P E 2
C59' C 0.2129(12) 0.9619(10) 0.5543(6) 0.0724(16) Uani 0.402(9) 1 d D . P E 2
H59C H 0.259294 0.925682 0.592185 0.087 Uiso 0.402(9) 1 calc R . P E 2
H59D H 0.142290 1.010610 0.567461 0.087 Uiso 0.402(9) 1 calc R . P E 2
C60' C 0.1878(18) 0.8806(17) 0.5241(12) 0.096(3) Uani 0.402(9) 1 d D . P E 2
H60C H 0.257668 0.825446 0.517457 0.116 Uiso 0.402(9) 1 calc R . P E 2
H60D H 0.128816 0.844004 0.551832 0.116 Uiso 0.402(9) 1 calc R . P E 2
O8' O -0.1257(4) 0.7632(4) 0.4509(3) 0.0645(8) Uani 0.472(4) 1 d D . P F 2
C61' C -0.1561(19) 0.673(2) 0.4376(14) 0.072(2) Uani 0.472(4) 1 d D . P F 2
H61C H -0.217397 0.700397 0.407398 0.087 Uiso 0.472(4) 1 calc R . P F 2
H61D H -0.183588 0.624922 0.478807 0.087 Uiso 0.472(4) 1 calc R . P F 2
C62' C -0.049(3) 0.611(4) 0.406(2) 0.074(3) Uani 0.472(4) 1 d D . P F 2
H62C H -0.046494 0.635270 0.357753 0.089 Uiso 0.472(4) 1 calc R . P F 2
H62D H -0.044456 0.531882 0.420978 0.089 Uiso 0.472(4) 1 calc R . P F 2
C63' C 0.049(2) 0.638(5) 0.430(3) 0.069(2) Uani 0.472(4) 1 d D . P F 2
H63C H 0.096573 0.675038 0.392995 0.083 Uiso 0.472(4) 1 calc R . P F 2
H63D H 0.098947 0.571484 0.456006 0.083 Uiso 0.472(4) 1 calc R . P F 2
C64' C -0.0106(9) 0.7138(11) 0.4742(8) 0.074(2) Uani 0.472(4) 1 d D . P F 2
H64C H -0.015954 0.672088 0.520891 0.089 Uiso 0.472(4) 1 calc R . P F 2
H64D H 0.031786 0.770142 0.469135 0.089 Uiso 0.472(4) 1 calc R . P F 2

loop_
_atom_site_aniso_label
_atom_site_aniso_U_11
_atom_site_aniso_U_22
_atom_site_aniso_U_33
_atom_site_aniso_U_23
_atom_site_aniso_U_13
_atom_site_aniso_U_12
Fe1 0.0366(2) 0.0311(2) 0.0433(2) -0.00920(16) -0.00974(16) 0.00568(15)
C1 0.0416(13) 0.0302(11) 0.0572(16) -0.0121(11) -0.0120(11) 0.0082(10)
C2 0.0424(13) 0.0289(11) 0.0476(14) -0.0049(10) -0.0172(11) 0.0029(9)
C3 0.0411(12) 0.0296(11) 0.0471(14) -0.0092(10) -0.0161(10) 0.0036(9)
C4 0.0454(13) 0.0352(12) 0.0463(14) -0.0124(10) -0.0145(11) 0.0025(10)
C5 0.0508(15) 0.0382(13) 0.0605(17) -0.0158(12) -0.0227(13) 0.0006(11)
C6 0.0437(14) 0.0442(14) 0.0685(19) -0.0148(13) -0.0175(13) -0.0030(11)
C7 0.0444(14) 0.0438(14) 0.0563(16) -0.0128(12) -0.0087(12) 0.0003(11)
C8 0.0474(14) 0.0354(12) 0.0477(14) -0.0112(10) -0.0158(11) 0.0010(10)
C9 0.0385(13) 0.0374(12) 0.0538(15) -0.0123(11) -0.0171(11) 0.0045(10)
C10 0.0308(11) 0.0335(11) 0.0505(14) -0.0109(10) -0.0093(10) 0.0025(9)
C11 0.0272(10) 0.0332(11) 0.0531(14) -0.0113(10) -0.0102(9) 0.0020(8)
C12 0.0339(12) 0.0348(12) 0.0526(15) -0.0089(11) -0.0094(10) 0.0024(9)
C13 0.0340(12) 0.0332(12) 0.0693(18) -0.0097(12) -0.0088(12) 0.0014(10)
C14 0.0320(12) 0.0364(13) 0.083(2) -0.0233(13) -0.0103(12) 0.0012(10)
C15 0.0360(13) 0.0482(15) 0.0645(18) -0.0244(13) -0.0112(12) 0.0029(11)
C16 0.0333(11) 0.0389(12) 0.0527(15) -0.0125(11) -0.0091(10) 0.0005(9)
C17 0.0400(13) 0.0349(12) 0.0641(18) -0.0055(12) -0.0100(12) -0.0025(10)
C18 0.0345(12) 0.0351(12) 0.0533(15) -0.0143(10) -0.0100(10) -0.0021(9)
C19 0.0358(12) 0.0339(11) 0.0536(15) -0.0120(10) -0.0108(10) -0.0033(9)
C20 0.0386(13) 0.0441(14) 0.0535(16) -0.0086(12) -0.0088(11) -0.0007(11)
C21 0.0373(13) 0.0482(15) 0.0637(18) -0.0148(13) -0.0115(12) 0.0015(11)
C22 0.0438(14) 0.0407(13) 0.0657(18) -0.0101(12) -0.0234(13) 0.0005(11)
C23 0.0511(15) 0.0452(14) 0.0519(16) -0.0048(12) -0.0177(12) -0.0147(12)
C24 0.0432(13) 0.0463(14) 0.0525(15) -0.0142(12) -0.0089(11) -0.0125(11)
C25 0.046(2) 0.049(2) 0.051(2) -0.0111(18) -0.0010(17) 0.0016(17)
C26 0.042(3) 0.043(2) 0.0410(15) -0.0130(14) -0.0077(15) 0.0018(17)
C27 0.042(3) 0.043(2) 0.0410(15) -0.0094(18) -0.0028(19) -0.0015(18)
C28 0.0506(17) 0.044(4) 0.049(3) -0.004(2) -0.0020(18) -0.003(2)
C29 0.065(3) 0.043(3) 0.046(3) -0.0094(19) -0.001(2) -0.003(3)
C30 0.072(2) 0.042(2) 0.043(2) -0.0048(17) -0.0095(17) 0.0111(17)
C31 0.060(4) 0.0569(18) 0.048(2) -0.0138(14) -0.018(3) 0.010(2)
C32 0.050(4) 0.0503(17) 0.043(2) -0.0138(16) -0.011(3) 0.005(3)
C25' 0.083(8) 0.044(5) 0.047(5) -0.022(4) -0.014(5) 0.013(5)
C26' 0.042(3) 0.043(2) 0.0410(15) -0.0130(14) -0.0077(15) 0.0018(17)
C27' 0.042(3) 0.043(2) 0.0410(15) -0.0094(18) -0.0028(19) -0.0015(18)
C28' 0.0506(17) 0.044(4) 0.049(3) -0.004(2) -0.0020(18) -0.003(2)
C29' 0.065(3) 0.043(3) 0.046(3) -0.0094(19) -0.001(2) -0.003(3)
C30' 0.072(2) 0.042(2) 0.043(2) -0.0048(17) -0.0095(17) 0.0111(17)
C31' 0.060(4) 0.0569(18) 0.048(2) -0.0138(14) -0.018(3) 0.010(2)
C32' 0.050(4) 0.0503(17) 0.043(2) -0.0138(16) -0.011(3) 0.005(3)
Br1 0.0456(2) 0.0451(2) 0.0547(2) -0.00185(14) -0.01787(15) -0.01265(14)
Cl1 0.0456(2) 0.0451(2) 0.0547(2) -0.00185(14) -0.01787(15) -0.01265(14)
Mg1 0.0330(4) 0.0301(4) 0.0465(5) -0.0075(3) -0.0082(3) -0.0026(3)
O1 0.0343(8) 0.0335(8) 0.0502(10) -0.0091(7) -0.0146(7) 0.0020(7)
C33 0.0375(13) 0.0326(12) 0.0657(17) -0.0092(11) -0.0190(12) 0.0035(10)
C34 0.0485(15) 0.0402(13) 0.0644(18) -0.0054(12) -0.0266(13) -0.0019(11)
C35 0.0473(15) 0.0468(15) 0.0605(17) -0.0131(13) -0.0217(13) -0.0019(12)
C36 0.0439(14) 0.0406(13) 0.0512(15) -0.0126(11) -0.0147(11) 0.0012(11)
O2 0.0372(9) 0.0294(8) 0.0493(10) -0.0055(7) -0.0054(7) 0.0002(6)
C37 0.0328(12) 0.0379(12) 0.0529(15) -0.0099(11) -0.0050(10) -0.0034(9)
C38 0.0360(12) 0.0419(13) 0.0622(17) -0.0176(12) -0.0078(11) -0.0012(10)
C39 0.0417(14) 0.0335(12) 0.0712(19) -0.0108(12) -0.0122(13) 0.0015(10)
C40 0.0496(15) 0.0291(12) 0.0596(17) -0.0026(11) -0.0059(12) 0.0003(10)
O3 0.0398(9) 0.0398(9) 0.0428(9) -0.0079(7) -0.0088(7) -0.0105(7)
C41 0.0431(13) 0.0423(13) 0.0526(15) -0.0074(11) -0.0148(11) -0.0118(11)
C42 0.0590(17) 0.0555(16) 0.0548(17) -0.0091(13) -0.0092(13) -0.0258(14)
C43 0.0560(19) 0.058(2) 0.0503(18) -0.0014(15) -0.0109(15) -0.0224(15)
C44 0.059(2) 0.063(3) 0.0421(15) -0.0068(14) -0.0078(13) -0.026(2)
C43' 0.0560(19) 0.058(2) 0.0503(18) -0.0014(15) -0.0109(15) -0.0224(15)
C44' 0.059(2) 0.063(3) 0.0421(15) -0.0068(14) -0.0078(13) -0.026(2)
O4 0.0363(9) 0.0373(9) 0.0675(12) -0.0197(8) -0.0094(8) -0.0022(7)
C45 0.0399(16) 0.0385(15) 0.0495(18) -0.0100(13) -0.0088(12) -0.0022(12)
C46 0.061(2) 0.058(3) 0.0454(16) -0.012(2) -0.004(2) -0.018(2)
C45' 0.0399(16) 0.0385(15) 0.0495(18) -0.0100(13) -0.0088(12) -0.0022(12)
C46' 0.061(2) 0.058(3) 0.0454(16) -0.012(2) -0.004(2) -0.018(2)
C47 0.0572(16) 0.0465(14) 0.0457(15) -0.0126(12) -0.0106(12) -0.0098(12)
C48 0.0514(15) 0.0340(12) 0.0527(15) -0.0113(11) -0.0097(12) -0.0084(11)
O5 0.0358(8) 0.0335(8) 0.0490(10) -0.0044(7) -0.0097(7) -0.0068(7)
C49 0.0400(13) 0.0425(13) 0.0614(17) -0.0145(12) -0.0099(12) -0.0092(11)
C50 0.0419(14) 0.0398(13) 0.0647(18) -0.0124(12) -0.0044(12) -0.0099(11)
C51 0.0475(15) 0.0345(13) 0.0643(18) -0.0058(12) 0.0021(13) -0.0043(11)
C52 0.0392(13) 0.0352(12) 0.0520(15) 0.0005(11) -0.0073(11) -0.0023(10)
O6 0.0907(19) 0.0772(17) 0.0570(14) -0.0086(12) -0.0118(13) -0.0098(14)
C53 0.074(2) 0.083(3) 0.069(2) -0.020(2) -0.0243(19) -0.011(2)
C54 0.069(2) 0.0528(17) 0.0594(19) -0.0103(14) -0.0158(15) -0.0125(15)
C55 0.118(3) 0.068(2) 0.064(2) -0.0196(18) -0.004(2) -0.036(2)
C56 0.193(6) 0.071(3) 0.072(3) -0.024(2) 0.018(3) -0.057(3)
O7 0.103(3) 0.113(3) 0.089(3) -0.014(2) -0.025(2) -0.038(2)
C57 0.179(8) 0.051(4) 0.086(3) -0.015(2) -0.065(4) -0.016(5)
C58 0.132(5) 0.074(6) 0.068(4) -0.001(3) -0.035(3) -0.047(5)
C59 0.088(5) 0.069(4) 0.069(4) -0.029(3) 0.003(3) -0.028(3)
C60 0.104(8) 0.131(8) 0.065(4) -0.024(5) -0.003(6) -0.052(6)
O8 0.0612(19) 0.0637(19) 0.069(2) -0.0248(16) -0.0060(16) -0.0079(15)
C61 0.075(5) 0.058(4) 0.089(8) -0.033(4) -0.009(4) -0.008(3)
C62 0.072(3) 0.073(10) 0.081(3) -0.030(5) 0.006(2) -0.019(4)
C63 0.067(4) 0.055(10) 0.078(3) -0.016(4) -0.009(5) -0.001(5)
C64 0.072(6) 0.075(7) 0.082(5) -0.020(5) -0.019(4) -0.022(5)
O7' 0.103(3) 0.113(3) 0.089(3) -0.014(2) -0.025(2) -0.038(2)
C57' 0.179(8) 0.051(4) 0.086(3) -0.015(2) -0.065(4) -0.016(5)
C58' 0.132(5) 0.074(6) 0.068(4) -0.001(3) -0.035(3) -0.047(5)
C59' 0.088(5) 0.069(4) 0.069(4) -0.029(3) 0.003(3) -0.028(3)
C60' 0.104(8) 0.131(8) 0.065(4) -0.024(5) -0.003(6) -0.052(6)
O8' 0.0612(19) 0.0637(19) 0.069(2) -0.0248(16) -0.0060(16) -0.0079(15)
C61' 0.075(5) 0.058(4) 0.089(8) -0.033(4) -0.009(4) -0.008(3)
C62' 0.072(3) 0.073(10) 0.081(3) -0.030(5) 0.006(2) -0.019(4)
C63' 0.067(4) 0.055(10) 0.078(3) -0.016(4) -0.009(5) -0.001(5)
C64' 0.072(6) 0.075(7) 0.082(5) -0.020(5) -0.019(4) -0.022(5)

loop_
_atom_type_symbol
_atom_type_description
_atom_type_scat_dispersion_real
_atom_type_scat_dispersion_imag
_atom_type_scat_source
C C 0.0181 0.0091 'International Tables Vol C Tables 4.2.6.8 and 6.1.1.4'
H H 0.0000 0.0000 'International Tables Vol C Tables 4.2.6.8 and 6.1.1.4'
Br Br -0.6763 1.2805 'International Tables Vol C Tables 4.2.6.8 and 6.1.1.4'
Cl Cl 0.3639 0.7018 'International Tables Vol C Tables 4.2.6.8 and 6.1.1.4'
Fe Fe -1.1336 3.1974 'International Tables Vol C Tables 4.2.6.8 and 6.1.1.4'
Mg Mg 0.1719 0.1771 'International Tables Vol C Tables 4.2.6.8 and 6.1.1.4'
O O 0.0492 0.0322 'International Tables Vol C Tables 4.2.6.8 and 6.1.1.4'

loop_
_geom_angle_atom_site_label_1
_geom_angle_atom_site_label_2
_geom_angle_atom_site_label_3
_geom_angle
C1 Fe1 C2 38.13(11)
C1 Fe1 C9 119.06(11)
C1 Fe1 C10 126.48(11)
C1 Fe1 C18 98.58(10)
C1 Fe1 C26 90.29(16)
C1 Fe1 C26' 94.0(3)
C2 Fe1 C10 89.54(10)
C2 Fe1 C18 89.67(10)
C9 Fe1 C2 96.99(10)
C9 Fe1 C10 37.82(10)
C9 Fe1 C18 125.81(10)
C9 Fe1 C26 90.39(16)
C9 Fe1 C26' 100.7(4)
C10 Fe1 C18 88.91(9)
C17 Fe1 C1 119.23(11)
C17 Fe1 C2 125.92(11)
C17 Fe1 C9 121.36(11)
C17 Fe1 C10 98.56(10)
C17 Fe1 C18 37.76(11)
C17 Fe1 C26 95.22(18)
C17 Fe1 C26' 81.2(3)
C26 Fe1 C2 123.23(16)
C26 Fe1 C10 124.52(14)
C26 Fe1 C18 129.27(17)
C26' Fe1 C2 130.7(3)
C26' Fe1 C10 130.3(3)
C26' Fe1 C18 114.8(3)
Fe1 C1 H1A 115.8
Fe1 C1 H1B 115.8
H1A C1 H1B 112.8
C2 C1 Fe1 76.50(14)
C2 C1 H1A 115.8
C2 C1 H1B 115.8
Fe1 C2 H2 113.7
C1 C2 Fe1 65.37(14)
C1 C2 H2 113.7
C1 C2 C3 125.4(2)
C3 C2 Fe1 115.81(16)
C3 C2 H2 113.7
C4 C3 C2 123.4(3)
C8 C3 C2 120.2(2)
C8 C3 C4 116.3(2)
C3 C4 H4 119.2
C5 C4 C3 121.5(3)
C5 C4 H4 119.2
C4 C5 H5 119.5
C6 C5 C4 120.9(3)
C6 C5 H5 119.5
C5 C6 H6 120.4
C5 C6 C7 119.1(3)
C7 C6 H6 120.4
C6 C7 H7 119.9
C8 C7 C6 120.2(3)
C8 C7 H7 119.9
C3 C8 H8 119.1
C7 C8 C3 121.9(3)
C7 C8 H8 119.1
Fe1 C9 H9A 115.7
Fe1 C9 H9B 115.7
H9A C9 H9B 112.7
C10 C9 Fe1 76.73(15)
C10 C9 H9A 115.7
C10 C9 H9B 115.7
Fe1 C10 H10 113.9
C9 C10 Fe1 65.46(14)
C9 C10 H10 113.9
C9 C10 C11 125.1(2)
C11 C10 Fe1 115.68(17)
C11 C10 H10 113.9
C12 C11 C10 123.0(2)
C16 C11 C10 119.8(2)
C16 C11 C12 117.2(2)
C11 C12 H12 119.6
C13 C12 C11 120.8(3)
C13 C12 H12 119.6
C12 C13 H13 119.5
C14 C13 C12 121.0(3)
C14 C13 H13 119.5
C13 C14 H14 120.4
C13 C14 C15 119.3(2)
C15 C14 H14 120.4
C14 C15 H15 120.0
C14 C15 C16 119.9(3)
C16 C15 H15 120.0
C11 C16 H16 119.0
C15 C16 C11 121.9(3)
C15 C16 H16 119.0
Fe1 C17 H17 141.0
C18 C17 Fe1 78.00(16)
C18 C17 H17 141.0
Fe1 C18 H18 114.1
C17 C18 Fe1 64.24(16)
C17 C18 H18 114.1
C17 C18 C19 124.5(2)
C19 C18 Fe1 116.54(17)
C19 C18 H18 114.1
C20 C19 C18 123.5(3)
C24 C19 C18 120.0(2)
C24 C19 C20 116.4(2)
C19 C20 H20 119.3
C21 C20 C19 121.5(3)
C21 C20 H20 119.3
C20 C21 H21 119.6
C22 C21 C20 120.8(3)
C22 C21 H21 119.6
C21 C22 H22 120.6
C21 C22 C23 118.8(2)
C23 C22 H22 120.6
C22 C23 H23 119.9
C24 C23 C22 120.3(3)
C24 C23 H23 119.9
C19 C24 H24 118.9
C23 C24 C19 122.2(3)
C23 C24 H24 118.9
H25A C25 H25B 109.5
H25A C25 H25C 109.5
H25B C25 H25C 109.5
C26 C25 H25A 109.5
C26 C25 H25B 109.5
C26 C25 H25C 109.5
Fe1 C26 H26 107.0
C25 C26 Fe1 112.0(3)
C25 C26 H26 107.0
C27 C26 Fe1 109.8(4)
C27 C26 C25 113.7(4)
C27 C26 H26 107.0
C28 C27 C26 122.7(5)
C32 C27 C26 121.1(5)
C32 C27 C28 116.1(5)
C27 C28 H28 119.3
C29 C28 C27 121.5(6)
C29 C28 H28 119.3
C28 C29 H29 119.7
C30 C29 C28 120.7(6)
C30 C29 H29 119.7
C29 C30 H30 120.4
C31 C30 C29 119.2(7)
C31 C30 H30 120.4
C30 C31 H31 119.9
C30 C31 C32 120.3(7)
C32 C31 H31 119.9
C27 C32 H32 118.9
C31 C32 C27 122.3(7)
C31 C32 H32 118.9
H25D C25' H25E 109.5
H25D C25' H25F 109.5
H25E C25' H25F 109.5
C26' C25' H25D 109.5
C26' C25' H25E 109.5
C26' C25' H25F 109.5
Fe1 C26' H26' 107.1
C25' C26' Fe1 111.2(7)
C25' C26' H26' 107.1
C27' C26' Fe1 112.8(9)
C27' C26' C25' 111.2(9)
C27' C26' H26' 107.1
C28' C27' C26' 122.5(13)
C28' C27' C32' 117.3(13)
C32' C27' C26' 119.6(13)
C27' C28' H28' 118.5
C27' C28' C29' 123.1(15)
C29' C28' H28' 118.5
C28' C29' H29' 120.1
C30' C29' C28' 119.8(15)
C30' C29' H29' 120.1
C29' C30' H30' 120.8
C29' C30' C31' 118.4(16)
C31' C30' H30' 120.8
C30' C31' H31' 118.8
C30' C31' C32' 122.4(17)
C32' C31' H31' 118.8
C27' C32' H32' 120.4
C31' C32' C27' 119.1(15)
C31' C32' H32' 120.4
O1 Mg1 Br1 179.92(8)
O1 Mg1 Cl1 179.92(8)
O2 Mg1 Br1 91.33(6)
O2 Mg1 Cl1 91.33(6)
O2 Mg1 O1 88.69(7)
O2 Mg1 O3 88.86(7)
O2 Mg1 O4 176.10(9)
O2 Mg1 O5 91.46(8)
O3 Mg1 Br1 94.02(6)
O3 Mg1 Cl1 94.02(6)
O3 Mg1 O1 86.07(7)
O4 Mg1 Br1 92.54(6)
O4 Mg1 Cl1 92.54(6)
O4 Mg1 O1 87.44(8)
O4 Mg1 O3 90.41(8)
O4 Mg1 O5 88.74(8)
O5 Mg1 Br1 93.96(6)
O5 Mg1 Cl1 93.96(6)
O5 Mg1 O1 85.95(7)
O5 Mg1 O3 172.01(8)
C33 O1 Mg1 126.53(16)
C36 O1 Mg1 125.06(14)
C36 O1 C33 108.35(19)
O1 C33 H33A 110.7
O1 C33 H33B 110.7
O1 C33 C34 105.2(2)
H33A C33 H33B 108.8
C34 C33 H33A 110.7
C34 C33 H33B 110.7
C33 C34 H34A 111.4
C33 C34 H34B 111.4
C33 C34 C35 101.7(2)
H34A C34 H34B 109.3
C35 C34 H34A 111.4
C35 C34 H34B 111.4
C34 C35 H35A 111.3
C34 C35 H35B 111.3
H35A C35 H35B 109.2
C36 C35 C34 102.6(2)
C36 C35 H35A 111.3
C36 C35 H35B 111.3
O1 C36 C35 106.3(2)
O1 C36 H36A 110.5
O1 C36 H36B 110.5
C35 C36 H36A 110.5
C35 C36 H36B 110.5
H36A C36 H36B 108.7
C37 O2 Mg1 125.52(14)
C40 O2 Mg1 121.85(16)
C40 O2 C37 108.30(18)
O2 C37 H37A 111.0
O2 C37 H37B 111.0
O2 C37 C38 103.7(2)
H37A C37 H37B 109.0
C38 C37 H37A 111.0
C38 C37 H37B 111.0
C37 C38 H38A 111.6
C37 C38 H38B 111.6
C37 C38 C39 100.9(2)
H38A C38 H38B 109.4
C39 C38 H38A 111.6
C39 C38 H38B 111.6
C38 C39 H39A 111.3
C38 C39 H39B 111.3
C38 C39 C40 102.2(2)
H39A C39 H39B 109.2
C40 C39 H39A 111.3
C40 C39 H39B 111.3
O2 C40 C39 106.0(2)
O2 C40 H40A 110.5
O2 C40 H40B 110.5
C39 C40 H40A 110.5
C39 C40 H40B 110.5
H40A C40 H40B 108.7
C41 O3 Mg1 126.20(16)
C41 O3 C44' 111.3(10)
C44 O3 Mg1 125.38(18)
C44 O3 C41 108.2(2)
C44' O3 Mg1 121.5(11)
O3 C41 H41A 110.5
O3 C41 H41B 110.5
O3 C41 C42 106.2(2)
H41A C41 H41B 108.7
C42 C41 H41A 110.5
C42 C41 H41B 110.5
C41 C42 H42A 111.3
C41 C42 H42B 111.3
C41 C42 H42C 110.7
C41 C42 H42D 110.7
H42A C42 H42B 109.2
H42C C42 H42D 108.8
C43 C42 C41 102.6(2)
C43 C42 H42A 111.3
C43 C42 H42B 111.3
C43' C42 C41 105.1(9)
C43' C42 H42C 110.7
C43' C42 H42D 110.7
C42 C43 H43A 111.3
C42 C43 H43B 111.3
C42 C43 C44 102.2(3)
H43A C43 H43B 109.2
C44 C43 H43A 111.3
C44 C43 H43B 111.3
O3 C44 C43 105.5(3)
O3 C44 H44A 110.6
O3 C44 H44B 110.6
C43 C44 H44A 110.6
C43 C44 H44B 110.6
H44A C44 H44B 108.8
C42 C43' H43C 110.5
C42 C43' H43D 110.5
H43C C43' H43D 108.6
C44' C43' C42 106.4(16)
C44' C43' H43C 110.5
C44' C43' H43D 110.5
O3 C44' C43' 105.2(14)
O3 C44' H44C 110.7
O3 C44' H44D 110.7
C43' C44' H44C 110.7
C43' C44' H44D 110.7
H44C C44' H44D 108.8
C45 O4 Mg1 129.32(17)
C45 O4 C48 107.8(2)
C45' O4 Mg1 114.2(5)
C48 O4 Mg1 121.58(16)
C48 O4 C45' 100.1(6)
O4 C45 H45A 111.3
O4 C45 H45B 111.3
O4 C45 C46 102.5(3)
H45A C45 H45B 109.2
C46 C45 H45A 111.3
C46 C45 H45B 111.3
C45 C46 H46A 111.0
C45 C46 H46B 111.0
C45 C46 C47 103.7(4)
H46A C46 H46B 109.0
C47 C46 H46A 111.0
C47 C46 H46B 111.0
O4 C45' H45C 109.6
O4 C45' H45D 109.6
O4 C45' C46' 110.5(14)
H45C C45' H45D 108.1
C46' C45' H45C 109.6
C46' C45' H45D 109.6
C45' C46' H46C 112.8
C45' C46' H46D 112.8
C45' C46' C47 94.7(9)
H46C C46' H46D 110.2
C47 C46' H46C 112.8
C47 C46' H46D 112.8
C46 C47 H47A 111.0
C46 C47 H47B 111.0
C46' C47 H47C 109.5
C46' C47 H47D 109.5
C46' C47 C48 110.6(9)
H47A C47 H47B 109.0
H47C C47 H47D 108.1
C48 C47 C46 103.6(3)
C48 C47 H47A 111.0
C48 C47 H47B 111.0
C48 C47 H47C 109.5
C48 C47 H47D 109.5
O4 C48 C47 106.6(2)
O4 C48 H48A 110.4
O4 C48 H48B 110.4
C47 C48 H48A 110.4
C47 C48 H48B 110.4
H48A C48 H48B 108.6
C49 O5 Mg1 126.12(16)
C52 O5 Mg1 125.12(15)
C52 O5 C49 108.70(19)
O5 C49 H49A 110.9
O5 C49 H49B 110.9
O5 C49 C50 104.4(2)
H49A C49 H49B 108.9
C50 C49 H49A 110.9
C50 C49 H49B 110.9
C49 C50 H50A 111.4
C49 C50 H50B 111.4
C49 C50 C51 101.6(2)
H50A C50 H50B 109.3
C51 C50 H50A 111.4
C51 C50 H50B 111.4
C50 C51 H51A 111.4
C50 C51 H51B 111.4
H51A C51 H51B 109.3
C52 C51 C50 101.8(2)
C52 C51 H51A 111.4
C52 C51 H51B 111.4
O5 C52 C51 106.3(2)
O5 C52 H52A 110.5
O5 C52 H52B 110.5
C51 C52 H52A 110.5
C51 C52 H52B 110.5
H52A C52 H52B 108.7
C56 O6 C53 109.2(3)
O6 C53 H53A 110.3
O6 C53 H53B 110.3
O6 C53 C54 107.1(3)
H53A C53 H53B 108.5
C54 C53 H53A 110.3
C54 C53 H53B 110.3
C53 C54 H54A 111.3
C53 C54 H54B 111.3
C53 C54 C55 102.4(3)
H54A C54 H54B 109.2
C55 C54 H54A 111.3
C55 C54 H54B 111.3
C54 C55 H55A 111.4
C54 C55 H55B 111.4
H55A C55 H55B 109.3
C56 C55 C54 101.9(3)
C56 C55 H55A 111.4
C56 C55 H55B 111.4
O6 C56 C55 109.7(4)
O6 C56 H56A 109.7
O6 C56 H56B 109.7
C55 C56 H56A 109.7
C55 C56 H56B 109.7
H56A C56 H56B 108.2
C60 O7 C57 104.2(14)
O7 C57 H57A 110.6
O7 C57 H57B 110.6
O7 C57 C58 105.7(11)
H57A C57 H57B 108.7
C58 C57 H57A 110.6
C58 C57 H57B 110.6
C57 C58 H58A 111.0
C57 C58 H58B 111.0
H58A C58 H58B 109.0
C59 C58 C57 103.7(9)
C59 C58 H58A 111.0
C59 C58 H58B 111.0
C58 C59 H59A 111.1
C58 C59 H59B 111.1
H59A C59 H59B 109.0
C60 C59 C58 103.5(10)
C60 C59 H59A 111.1
C60 C59 H59B 111.1
O7 C60 C59 101.4(14)
O7 C60 H60A 111.5
O7 C60 H60B 111.5
C59 C60 H60A 111.5
C59 C60 H60B 111.5
H60A C60 H60B 109.3
C61 O8 C64 106.2(10)
O8 C61 H61A 110.2
O8 C61 H61B 110.2
O8 C61 C62 107.7(13)
H61A C61 H61B 108.5
C62 C61 H61A 110.2
C62 C61 H61B 110.2
C61 C62 H62A 110.9
C61 C62 H62B 110.9
C61 C62 C63 104.1(10)
H62A C62 H62B 109.0
C63 C62 H62A 110.9
C63 C62 H62B 110.9
C62 C63 H63A 110.6
C62 C63 H63B 110.6
C62 C63 C64 105.5(9)
H63A C63 H63B 108.8
C64 C63 H63A 110.6
C64 C63 H63B 110.6
O8 C64 C63 104.9(12)
O8 C64 H64A 110.8
O8 C64 H64B 110.8
C63 C64 H64A 110.8
C63 C64 H64B 110.8
H64A C64 H64B 108.8
C60' O7' C57' 108.5(13)
O7' C57' H57C 110.9
O7' C57' H57D 110.9
O7' C57' C58' 104.5(14)
H57C C57' H57D 108.9
C58' C57' H57C 110.9
C58' C57' H57D 110.9
C57' C58' H58C 112.2
C57' C58' H58D 112.2
C57' C58' C59' 98.0(18)
H58C C58' H58D 109.8
C59' C58' H58C 112.2
C59' C58' H58D 112.2
C58' C59' H59C 112.1
C58' C59' H59D 112.1
H59C C59' H59D 109.8
C60' C59' C58' 98.1(16)
C60' C59' H59C 112.1
C60' C59' H59D 112.1
O7' C60' C59' 101.9(17)
O7' C60' H60C 111.4
O7' C60' H60D 111.4
C59' C60' H60C 111.4
C59' C60' H60D 111.4
H60C C60' H60D 109.2
C61' O8' C64' 102.5(10)
O8' C61' H61C 110.2
O8' C61' H61D 110.2
O8' C61' C62' 107.4(15)
H61C C61' H61D 108.5
C62' C61' H61C 110.2
C62' C61' H61D 110.2
C61' C62' H62C 111.0
C61' C62' H62D 111.0
C61' C62' C63' 103.6(10)
H62C C62' H62D 109.0
C63' C62' H62C 111.0
C63' C62' H62D 111.0
C62' C63' H63C 110.8
C62' C63' H63D 110.8
C62' C63' C64' 104.8(10)
H63C C63' H63D 108.9
C64' C63' H63C 110.8
C64' C63' H63D 110.8
O8' C64' C63' 105.3(13)
O8' C64' H64C 110.7
O8' C64' H64D 110.7
C63' C64' H64C 110.7
C63' C64' H64D 110.7
H64C C64' H64D 108.8

loop_
_geom_bond_atom_site_label_1
_geom_bond_atom_site_label_2
_geom_bond_distance
Fe1 C1 2.065(2)
Fe1 C2 2.209(2)
Fe1 C9 2.070(3)
Fe1 C10 2.215(2)
Fe1 C17 2.056(3)
Fe1 C18 2.233(3)
Fe1 C26 2.150(4)
Fe1 C26' 2.164(8)
C1 H1A 0.9700
C1 H1B 0.9700
C1 C2 1.403(4)
C2 H2 0.9800
C2 C3 1.457(4)
C3 C4 1.412(4)
C3 C8 1.405(4)
C4 H4 0.9300
C4 C5 1.380(4)
C5 H5 0.9300
C5 C6 1.375(5)
C6 H6 0.9300
C6 C7 1.393(4)
C7 H7 0.9300
C7 C8 1.383(4)
C8 H8 0.9300
C9 H9A 0.9700
C9 H9B 0.9700
C9 C10 1.395(4)
C10 H10 0.9800
C10 C11 1.467(3)
C11 C12 1.407(4)
C11 C16 1.394(4)
C12 H12 0.9300
C12 C13 1.389(4)
C13 H13 0.9300
C13 C14 1.380(4)
C14 H14 0.9300
C14 C15 1.387(4)
C15 H15 0.9300
C15 C16 1.389(4)
C16 H16 0.9300
C17 H17 0.9300
C17 C18 1.398(4)
C18 H18 0.9800
C18 C19 1.461(3)
C19 C20 1.407(4)
C19 C24 1.398(4)
C20 H20 0.9300
C20 C21 1.389(4)
C21 H21 0.9300
C21 C22 1.381(5)
C22 H22 0.9300
C22 C23 1.394(4)
C23 H23 0.9300
C23 C24 1.384(4)
C24 H24 0.9300
C25 H25A 0.9600
C25 H25B 0.9600
C25 H25C 0.9600
C25 C26 1.521(6)
C26 H26 0.9800
C26 C27 1.491(6)
C27 C28 1.410(7)
C27 C32 1.407(6)
C28 H28 0.9300
C28 C29 1.398(6)
C29 H29 0.9300
C29 C30 1.385(8)
C30 H30 0.9300
C30 C31 1.384(8)
C31 H31 0.9300
C31 C32 1.392(7)
C32 H32 0.9300
C25' H25D 0.9600
C25' H25E 0.9600
C25' H25F 0.9600
C25' C26' 1.519(12)
C26' H26' 0.9800
C26' C27' 1.512(13)
C27' C28' 1.385(13)
C27' C32' 1.421(14)
C28' H28' 0.9300
C28' C29' 1.387(13)
C29' H29' 0.9300
C29' C30' 1.384(15)
C30' H30' 0.9300
C30' C31' 1.390(14)
C31' H31' 0.9300
C31' C32' 1.394(13)
C32' H32' 0.9300
Br1 Mg1 2.5579(9)
Cl1 Mg1 2.5579(9)
Mg1 O1 2.1414(19)
Mg1 O2 2.0887(18)
Mg1 O3 2.1380(19)
Mg1 O4 2.0896(19)
Mg1 O5 2.1273(19)
O1 C33 1.464(3)
O1 C36 1.457(3)
C33 H33A 0.9700
C33 H33B 0.9700
C33 C34 1.506(4)
C34 H34A 0.9700
C34 H34B 0.9700
C34 C35 1.520(4)
C35 H35A 0.9700
C35 H35B 0.9700
C35 C36 1.519(4)
C36 H36A 0.9700
C36 H36B 0.9700
O2 C37 1.455(3)
O2 C40 1.454(3)
C37 H37A 0.9700
C37 H37B 0.9700
C37 C38 1.508(4)
C38 H38A 0.9700
C38 H38B 0.9700
C38 C39 1.519(4)
C39 H39A 0.9700
C39 H39B 0.9700
C39 C40 1.523(4)
C40 H40A 0.9700
C40 H40B 0.9700
O3 C41 1.453(3)
O3 C44 1.452(4)
O3 C44' 1.465(9)
C41 H41A 0.9700
C41 H41B 0.9700
C41 C42 1.511(4)
C42 H42A 0.9700
C42 H42B 0.9700
C42 H42C 0.9700
C42 H42D 0.9700
C42 C43 1.495(4)
C42 C43' 1.510(8)
C43 H43A 0.9700
C43 H43B 0.9700
C43 C44 1.508(4)
C44 H44A 0.9700
C44 H44B 0.9700
C43' H43C 0.9700
C43' H43D 0.9700
C43' C44' 1.508(8)
C44' H44C 0.9700
C44' H44D 0.9700
O4 C45 1.440(4)
O4 C45' 1.499(8)
O4 C48 1.457(3)
C45 H45A 0.9700
C45 H45B 0.9700
C45 C46 1.508(7)
C46 H46A 0.9700
C46 H46B 0.9700
C46 C47 1.525(5)
C45' H45C 0.9700
C45' H45D 0.9700
C45' C46' 1.508(8)
C46' H46C 0.9700
C46' H46D 0.9700
C46' C47 1.511(8)
C47 H47A 0.9700
C47 H47B 0.9700
C47 H47C 0.9700
C47 H47D 0.9700
C47 C48 1.519(4)
C48 H48A 0.9700
C48 H48B 0.9700
O5 C49 1.459(3)
O5 C52 1.457(3)
C49 H49A 0.9700
C49 H49B 0.9700
C49 C50 1.508(4)
C50 H50A 0.9700
C50 H50B 0.9700
C50 C51 1.527(4)
C51 H51A 0.9700
C51 H51B 0.9700
C51 C52 1.510(4)
C52 H52A 0.9700
C52 H52B 0.9700
O6 C53 1.414(5)
O6 C56 1.372(6)
C53 H53A 0.9700
C53 H53B 0.9700
C53 C54 1.500(5)
C54 H54A 0.9700
C54 H54B 0.9700
C54 C55 1.512(5)
C55 H55A 0.9700
C55 H55B 0.9700
C55 C56 1.492(6)
C56 H56A 0.9700
C56 H56B 0.9700
O7 C57 1.449(11)
O7 C60 1.435(16)
C57 H57A 0.9700
C57 H57B 0.9700
C57 C58 1.513(10)
C58 H58A 0.9700
C58 H58B 0.9700
C58 C59 1.509(15)
C59 H59A 0.9700
C59 H59B 0.9700
C59 C60 1.501(10)
C60 H60A 0.9700
C60 H60B 0.9700
O8 C61 1.428(14)
O8 C64 1.431(11)
C61 H61A 0.9700
C61 H61B 0.9700
C61 C62 1.495(11)
C62 H62A 0.9700
C62 H62B 0.9700
C62 C63 1.512(12)
C63 H63A 0.9700
C63 H63B 0.9700
C63 C64 1.532(13)
C64 H64A 0.9700
C64 H64B 0.9700
O7' C57' 1.448(13)
O7' C60' 1.438(17)
C57' H57C 0.9700
C57' H57D 0.9700
C57' C58' 1.517(13)
C58' H58C 0.9700
C58' H58D 0.9700
C58' C59' 1.531(19)
C59' H59C 0.9700
C59' H59D 0.9700
C59' C60' 1.502(13)
C60' H60C 0.9700
C60' H60D 0.9700
O8' C61' 1.435(15)
O8' C64' 1.450(10)
C61' H61C 0.9700
C61' H61D 0.9700
C61' C62' 1.498(12)
C62' H62C 0.9700
C62' H62D 0.9700
C62' C63' 1.510(13)
C63' H63C 0.9700
C63' H63D 0.9700
C63' C64' 1.519(12)
C64' H64C 0.9700
C64' H64D 0.9700

loop_
_geom_torsion_atom_site_label_1
_geom_torsion_atom_site_label_2
_geom_torsion_atom_site_label_3
_geom_torsion_atom_site_label_4
_geom_torsion
Fe1 C1 C2 C3 105.2(2)
Fe1 C2 C3 C4 74.5(3)
Fe1 C2 C3 C8 -105.9(2)
Fe1 C9 C10 C11 105.1(2)
Fe1 C10 C11 C12 66.5(3)
Fe1 C10 C11 C16 -114.2(2)
Fe1 C17 C18 C19 105.7(2)
Fe1 C18 C19 C20 71.5(3)
Fe1 C18 C19 C24 -108.6(2)
Fe1 C26 C27 C28 82.6(5)
Fe1 C26 C27 C32 -94.0(6)
Fe1 C26' C27' C28' 85.0(13)
Fe1 C26' C27' C32' -85.5(14)
C1 C2 C3 C4 -2.6(4)
C1 C2 C3 C8 177.1(2)
C2 C3 C4 C5 179.5(2)
C2 C3 C8 C7 -179.4(2)
C3 C4 C5 C6 -0.3(4)
C4 C3 C8 C7 0.3(4)
C4 C5 C6 C7 0.8(4)
C5 C6 C7 C8 -0.7(4)
C6 C7 C8 C3 0.1(4)
C8 C3 C4 C5 -0.2(3)
C9 C10 C11 C12 -10.4(4)
C9 C10 C11 C16 168.8(2)
C10 C11 C12 C13 179.7(2)
C10 C11 C16 C15 -179.3(2)
C11 C12 C13 C14 -0.5(4)
C12 C11 C16 C15 0.0(4)
C12 C13 C14 C15 0.1(4)
C13 C14 C15 C16 0.4(4)
C14 C15 C16 C11 -0.4(4)
C16 C11 C12 C13 0.4(4)
C17 C18 C19 C20 -4.3(4)
C17 C18 C19 C24 175.6(3)
C18 C19 C20 C21 179.5(3)
C18 C19 C24 C23 -179.3(2)
C19 C20 C21 C22 0.1(5)
C20 C19 C24 C23 0.6(4)
C20 C21 C22 C23 0.0(4)
C21 C22 C23 C24 0.2(4)
C22 C23 C24 C19 -0.6(4)
C24 C19 C20 C21 -0.4(4)
C25 C26 C27 C28 -43.8(7)
C25 C26 C27 C32 139.7(6)
C26 C27 C28 C29 -174.9(6)
C26 C27 C32 C31 176.0(7)
C27 C28 C29 C30 -1.0(5)
C28 C27 C32 C31 -0.8(3)
C28 C29 C30 C31 -0.8(5)
C29 C30 C31 C32 1.8(6)
C30 C31 C32 C27 -1.0(5)
C32 C27 C28 C29 1.8(4)
C25' C26' C27' C28' -149.3(12)
C25' C26' C27' C32' 40.2(17)
C26' C27' C28' C29' -170.1(18)
C26' C27' C32' C31' 170.8(17)
C27' C28' C29' C30' -0.3(6)
C28' C27' C32' C31' -0.3(4)
C28' C29' C30' C31' -0.4(7)
C29' C30' C31' C32' 0.8(8)
C30' C31' C32' C27' -0.4(6)
C32' C27' C28' C29' 0.7(6)
Mg1 O1 C33 C34 157.16(18)
Mg1 O1 C36 C35 177.84(18)
Mg1 O2 C37 C38 -175.82(16)
Mg1 O2 C40 C39 -159.22(18)
Mg1 O3 C41 C42 -176.91(18)
Mg1 O3 C44 C43 -158.6(2)
Mg1 O3 C44' C43' 162.1(18)
Mg1 O4 C45 C46 129.8(3)
Mg1 O4 C45' C46' 172.8(17)
Mg1 O4 C48 C47 -147.90(18)
Mg1 O5 C49 C50 162.33(16)
Mg1 O5 C52 C51 171.83(17)
O1 C33 C34 C35 36.5(3)
C33 O1 C36 C35 -4.9(3)
C33 C34 C35 C36 -38.7(3)
C34 C35 C36 O1 27.4(3)
C36 O1 C33 C34 -20.1(3)
O2 C37 C38 C39 -42.0(2)
C37 O2 C40 C39 -1.4(3)
C37 C38 C39 C40 40.4(3)
C38 C39 C40 O2 -24.7(3)
C40 O2 C37 C38 27.4(3)
O3 C41 C42 C43 -29.4(3)
O3 C41 C42 C43' 20.1(11)
C41 O3 C44 C43 16.6(4)
C41 O3 C44' C43' -7(4)
C41 C42 C43 C44 38.6(4)
C41 C42 C43' C44' -25(3)
C42 C43 C44 O3 -34.6(4)
C42 C43' C44' O3 20(4)
C44 O3 C41 C42 7.9(3)
C44' O3 C41 C42 -8(2)
O4 C45 C46 C47 39.1(5)
O4 C45' C46' C47 -41(3)
C45 O4 C48 C47 20.2(3)
C45 C46 C47 C48 -26.8(5)
C46 C47 C48 O4 5.0(4)
C45' O4 C48 C47 -21.2(6)
C45' C46' C47 C48 26(3)
C46' C47 C48 O4 -3.3(19)
C48 O4 C45 C46 -37.0(4)
C48 O4 C45' C46' 41.2(18)
O5 C49 C50 C51 37.6(3)
C49 O5 C52 C51 -5.4(3)
C49 C50 C51 C52 -40.1(3)
C50 C51 C52 O5 28.5(3)
C52 O5 C49 C50 -20.5(3)
O6 C53 C54 C55 -27.5(4)
C53 O6 C56 C55 7.1(6)
C53 C54 C55 C56 30.0(5)
C54 C55 C56 O6 -23.9(6)
C56 O6 C53 C54 13.3(5)
O7 C57 C58 C59 -7(4)
C57 O7 C60 C59 -46(3)
C57 C58 C59 C60 -20(3)
C58 C59 C60 O7 41(3)
C60 O7 C57 C58 34(4)
O8 C61 C62 C63 -20(4)
C61 O8 C64 C63 -33(3)
C61 C62 C63 C64 -1(4)
C62 C63 C64 O8 21(3)
C64 O8 C61 C62 34(3)
O7' C57' C58' C59' -36(5)
C57' O7' C60' C59' 26(6)
C57' C58' C59' C60' 51(3)
C58' C59' C60' O7' -48(4)
C60' O7' C57' C58' 7(7)
O8' C61' C62' C63' 24(4)
C61' O8' C64' C63' 39(3)
C61' C62' C63' C64' 0(4)
C62' C63' C64' O8' -24(4)
C64' O8' C61' C62' -40(3)
